data_7003925
loop_
_publ_author_name
'Guo, Xiao-Feng'
'Feng, Mei-Ling'
'Xie, Zai-Lai'
'Li, Jian-Rong'
'Huang, Xiao-Ying'

_publ_section_title
;
 The first examples of lanthanide selenite-carboxylate compounds:
 syntheses, crystal structures and properties
;
_journal_issue 23
_journal_name_full 'Dalton Transactions'
_journal_page_first 3101
_journal_page_last 3106
_journal_paper_doi 10.1039/b801280f
_journal_year 2008
_chemical_formula_moiety 'C28 H22 Eu4 N4 O27 Se2, H2 O'
_chemical_formula_sum 'C28 H24 Eu4 N4 O28 Se2'
_chemical_formula_weight 1630.27
_chemical_name_systematic
;
?
;
_space_group_IT_number 2
_symmetry_cell_setting triclinic
_symmetry_space_group_name_Hall '-P 1'
_symmetry_space_group_name_H-M 'P -1'
_atom_sites_solution_hydrogens geom
_atom_sites_solution_primary direct
_atom_sites_solution_secondary difmap
_audit_creation_method SHELXL-97
_cell_angle_alpha 105.798(3)
_cell_angle_beta 102.404(4)
_cell_angle_gamma 113.288(3)
_cell_formula_units_Z 2
_cell_length_a 11.9471(18)
_cell_length_b 13.3387(17)
_cell_length_c 14.8881(17)
_cell_measurement_reflns_used 5885
_cell_measurement_temperature 293(2)
_cell_measurement_theta_max 27.4758
_cell_measurement_theta_min 3.0543
_cell_volume 1952.4(5)
_computing_cell_refinement 'CrystalClear (Rigaku/MSC Inc., 2005)'
_computing_data_collection 'CrystalClear (Rigaku/MSC Inc., 2005)'
_computing_data_reduction 'CrystalClear (Rigaku/MSC Inc., 2005)'
_computing_molecular_graphics 'DIAMOND. Version 3.0. Crystal Impact'
_computing_publication_material 'Windows Word 2003'
_computing_structure_refinement 'SHELXL-97 (Sheldrick, 1997)'
_computing_structure_solution 'SHELXS-97 (Sheldrick, 1990)'
_diffrn_ambient_temperature 293(2)
_diffrn_detector_area_resol_mean 14.6306
_diffrn_measured_fraction_theta_full 0.985
_diffrn_measured_fraction_theta_max 0.985
_diffrn_measurement_device_type 'Mercury70 (2x2 bin mode)'
_diffrn_measurement_method CCD_Profile_fitting
_diffrn_radiation_monochromator 'graphite Monochromator'
_diffrn_radiation_source 'Rotating Anode'
_diffrn_radiation_type MoK\a
_diffrn_radiation_wavelength 0.71073
_diffrn_reflns_av_R_equivalents 0.0241
_diffrn_reflns_av_sigmaI/netI 0.0390
_diffrn_reflns_limit_h_max 15
_diffrn_reflns_limit_h_min -13
_diffrn_reflns_limit_k_max 17
_diffrn_reflns_limit_k_min -17
_diffrn_reflns_limit_l_max 17
_diffrn_reflns_limit_l_min -19
_diffrn_reflns_number 15195
_diffrn_reflns_theta_full 27.48
_diffrn_reflns_theta_max 27.48
_diffrn_reflns_theta_min 2.47
_diffrn_standards_decay_% 0
_diffrn_standards_interval_count 0
_diffrn_standards_interval_time .
_diffrn_standards_number 0
_exptl_absorpt_coefficient_mu 8.312
_exptl_absorpt_correction_T_max 0.436
_exptl_absorpt_correction_T_min 0.229
_exptl_absorpt_correction_type multi-scan
_exptl_absorpt_process_details 'CrystalClear (Rigaku/MSC Inc., 2005)'
_exptl_crystal_colour colorless
_exptl_crystal_density_diffrn 2.773
_exptl_crystal_density_method 'not measured'
_exptl_crystal_description block
_exptl_crystal_F_000 1528
_exptl_crystal_size_max 0.20
_exptl_crystal_size_mid 0.15
_exptl_crystal_size_min 0.10
_refine_diff_density_max 1.952
_refine_diff_density_min -1.477
_refine_diff_density_rms 0.179
_refine_ls_extinction_method none
_refine_ls_goodness_of_fit_ref 1.035
_refine_ls_hydrogen_treatment constr
_refine_ls_matrix_type full
_refine_ls_number_parameters 595
_refine_ls_number_reflns 8823
_refine_ls_number_restraints 0
_refine_ls_restrained_S_all 1.035
_refine_ls_R_factor_all 0.0321
_refine_ls_R_factor_gt 0.0274
_refine_ls_shift/su_max 0.001
_refine_ls_shift/su_mean 0.000
_refine_ls_structure_factor_coef Fsqd
_refine_ls_weighting_details 'calc w=1/[\s^2^(Fo^2^)+(0.0323P)^2^+0.0000P] where P=(Fo^2^+2Fc^2^)/3'
_refine_ls_weighting_scheme calc
_refine_ls_wR_factor_gt 0.0601
_refine_ls_wR_factor_ref 0.0626
_reflns_number_gt 7780
_reflns_number_total 8823
_reflns_threshold_expression >2sigma(I)
_cod_data_source_file b801280f.txt
_cod_data_source_block Compound-3-Eu
_cod_depositor_comments
;
The following automatic conversions were performed:
'_exptl_absorpt_correction_type' value 'Multi-scan' changed to
'multi-scan' according to
'/home/saulius/struct/CIF-dictionaries/cif_core.dic' dictionary named
'cif_core.dic' version 2.4.1 from 2010-06-29.

Automatic conversion script
Id: cif_fix_enum 1527 2010-12-29 10:47:43Z saulius 
;
_cod_original_sg_symbol_Hall '-P 1 '
_cod_original_sg_symbol_H-M P-1
_cod_database_code 7003925

loop_
_symmetry_equiv_pos_as_xyz
'x, y, z'
'-x, -y, -z'

loop_
_atom_site_label
_atom_site_type_symbol
_atom_site_fract_x
_atom_site_fract_y
_atom_site_fract_z
_atom_site_U_iso_or_equiv
_atom_site_adp_type
_atom_site_occupancy
_atom_site_symmetry_multiplicity
_atom_site_calc_flag
_atom_site_refinement_flags
_atom_site_disorder_assembly
_atom_site_disorder_group
Eu1 Eu -0.11813(2) 0.083768(18) 0.519690(16) 0.01222(5) Uani 1 1 d . . .
Eu2 Eu 0.08358(2) 0.425043(17) 0.575461(15) 0.01009(5) Uani 1 1 d . . .
Eu3 Eu 0.02669(2) 0.328772(18) 0.238192(15) 0.01106(5) Uani 1 1 d . . .
Eu4 Eu -0.26179(2) 0.431971(18) 0.064512(15) 0.01203(5) Uani 1 1 d . . .
Se1 Se -0.07429(4) 0.37017(4) 0.72769(3) 0.01383(9) Uani 1 1 d . . .
Se2 Se -0.18777(4) 0.25247(4) 0.38112(3) 0.01179(9) Uani 1 1 d . . .
O1 O -0.0996(3) -0.1046(3) 0.4887(2) 0.0164(6) Uani 1 1 d . . .
O2 O -0.1905(3) -0.3019(3) 0.4109(2) 0.0229(7) Uani 1 1 d . . .
O3 O -0.3099(3) 0.0991(3) 0.4767(2) 0.0211(7) Uani 1 1 d . . .
O4 O -0.5213(3) 0.0285(4) 0.3924(3) 0.0365(9) Uani 1 1 d . . .
O5 O 0.2387(3) 0.5366(3) 0.7498(2) 0.0162(6) Uani 1 1 d . . .
O6 O 0.4300(3) 0.6771(3) 0.8662(2) 0.0250(8) Uani 1 1 d . . .
O7 O 0.1401(3) 0.4026(3) 0.4252(2) 0.0165(7) Uani 1 1 d . . .
O8 O 0.2702(3) 0.4618(3) 0.3445(2) 0.0278(8) Uani 1 1 d . . .
O9 O 0.1236(3) 0.4317(3) 0.1349(2) 0.0200(7) Uani 1 1 d . . .
O10 O 0.2217(4) 0.4376(3) 0.0224(3) 0.0265(8) Uani 1 1 d . . .
O11 O 0.0350(3) 0.1545(3) 0.2619(2) 0.0217(7) Uani 1 1 d . . .
O12 O 0.0668(4) -0.0024(3) 0.2133(3) 0.0330(9) Uani 1 1 d . . .
O13 O -0.1614(3) 0.3163(3) 0.1085(2) 0.0155(6) Uani 1 1 d . . .
O14 O -0.1466(3) 0.1520(3) 0.0804(2) 0.0203(7) Uani 1 1 d . . .
O15 O -0.4735(3) 0.3570(3) -0.0617(2) 0.0213(7) Uani 1 1 d . . .
O16 O -0.6683(3) 0.2101(3) -0.1750(2) 0.0250(8) Uani 1 1 d . . .
O17 O -0.0329(3) 0.2882(3) 0.6460(2) 0.0206(7) Uani 1 1 d . . .
O18 O -0.0288(3) 0.4866(3) 0.6919(2) 0.0163(6) Uani 1 1 d . . .
O19 O 0.0453(3) 0.4167(3) 0.8370(2) 0.0218(7) Uani 1 1 d . . .
O20 O -0.0727(3) 0.2302(3) 0.4512(2) 0.0138(6) Uani 1 1 d . . .
O21 O -0.1092(3) 0.4015(3) 0.4497(2) 0.0174(7) Uani 1 1 d . . .
O22 O -0.1574(3) 0.2441(3) 0.2767(2) 0.0210(7) Uani 1 1 d . . .
O23 O -0.2272(4) 0.0354(4) 0.6366(3) 0.0379(10) Uani 1 1 d . . .
H1 H -0.1856 0.0290 0.6840 0.045 Uiso 1 1 d R . .
H2 H -0.3012 0.0213 0.6337 0.045 Uiso 1 1 d R . .
O24 O 0.0430(3) 0.1387(3) 0.6902(3) 0.0292(8) Uani 1 1 d . . .
H3 H 0.0095 0.1000 0.7211 0.035 Uiso 1 1 d R . .
H4 H 0.0563 0.2216 0.7303 0.035 Uiso 1 1 d R . .
O25 O -0.1549(3) 0.0104(3) 0.3376(2) 0.0207(7) Uani 1 1 d . . .
H5 H -0.1225 0.0556 0.3086 0.025 Uiso 1 1 d R . .
H6 H -0.1973 -0.0670 0.2884 0.025 Uiso 1 1 d R . .
O26 O -0.1654(4) 0.3818(3) -0.0597(3) 0.0373(10) Uani 1 1 d . . .
H7 H -0.1270 0.4400 -0.0752 0.045 Uiso 1 1 d R . .
H8 H -0.1800 0.3125 -0.0935 0.045 Uiso 1 1 d R . .
O27 O -0.3409(5) 0.5679(4) 0.1341(3) 0.0438(11) Uani 1 1 d . . .
H9 H -0.4228 0.5416 0.1196 0.053 Uiso 1 1 d R . .
H10 H -0.2864 0.6423 0.1731 0.053 Uiso 1 1 d R . .
N1 N -0.3273(3) -0.1110(3) 0.4203(3) 0.0149(8) Uani 1 1 d . . .
N2 N 0.3217(3) 0.5499(3) 0.6024(3) 0.0128(7) Uani 1 1 d . . .
N3 N 0.1325(3) 0.2371(3) 0.1383(3) 0.0132(7) Uani 1 1 d . . .
N4 N -0.3881(4) 0.2097(3) -0.0385(3) 0.0154(8) Uani 1 1 d . . .
C1 C -0.1971(4) -0.2082(4) 0.4350(3) 0.0152(9) Uani 1 1 d . . .
C2 C -0.3278(4) -0.2145(4) 0.3933(3) 0.0148(9) Uani 1 1 d . . .
C3 C -0.4405(5) -0.3212(4) 0.3303(3) 0.0221(10) Uani 1 1 d . . .
H3A H -0.4396 -0.3933 0.3133 0.027 Uiso 1 1 calc R . .
C4 C -0.5555(5) -0.3160(5) 0.2934(4) 0.0295(12) Uani 1 1 d . . .
H4A H -0.6326 -0.3850 0.2497 0.035 Uiso 1 1 calc R . .
C5 C -0.5534(5) -0.2089(5) 0.3222(4) 0.0292(12) Uani 1 1 d . . .
H5A H -0.6292 -0.2042 0.2989 0.035 Uiso 1 1 calc R . .
C6 C -0.4380(4) -0.1078(4) 0.3859(3) 0.0188(9) Uani 1 1 d . . .
C7 C -0.4248(4) 0.0158(4) 0.4204(4) 0.0209(10) Uani 1 1 d . . .
C8 C 0.3585(4) 0.6137(4) 0.7765(3) 0.0136(8) Uani 1 1 d . . .
C9 C 0.4098(4) 0.6249(4) 0.6949(3) 0.0171(9) Uani 1 1 d . . .
C10 C 0.5363(5) 0.7045(5) 0.7118(4) 0.0368(14) Uani 1 1 d . . .
H10A H 0.5960 0.7550 0.7767 0.044 Uiso 1 1 calc R . .
C11 C 0.5725(6) 0.7077(6) 0.6300(4) 0.052(2) Uani 1 1 d . . .
H11A H 0.6571 0.7610 0.6392 0.063 Uiso 1 1 calc R . .
C12 C 0.4825(5) 0.6312(6) 0.5347(4) 0.0416(16) Uani 1 1 d . . .
H12A H 0.5050 0.6321 0.4788 0.050 Uiso 1 1 calc R . .
C13 C 0.3591(4) 0.5542(4) 0.5243(3) 0.0197(10) Uani 1 1 d . . .
C14 C 0.2505(4) 0.4678(4) 0.4237(3) 0.0157(9) Uani 1 1 d . . .
C15 C 0.1743(4) 0.3931(4) 0.0775(3) 0.0151(9) Uani 1 1 d . . .
C16 C 0.1763(4) 0.2802(4) 0.0745(3) 0.0159(9) Uani 1 1 d . . .
C17 C 0.2147(5) 0.2214(4) 0.0056(4) 0.0233(10) Uani 1 1 d . . .
H17A H 0.2469 0.2538 -0.0372 0.028 Uiso 1 1 calc R . .
C18 C 0.2035(5) 0.1135(4) 0.0024(4) 0.0241(11) Uani 1 1 d . . .
H18A H 0.2263 0.0710 -0.0441 0.029 Uiso 1 1 calc R . .
C19 C 0.1588(5) 0.0690(4) 0.0680(3) 0.0209(10) Uani 1 1 d . . .
H19A H 0.1518 -0.0033 0.0670 0.025 Uiso 1 1 calc R . .
C20 C 0.1243(4) 0.1336(4) 0.1359(3) 0.0143(9) Uani 1 1 d . . .
C21 C 0.0712(5) 0.0910(4) 0.2097(3) 0.0180(9) Uani 1 1 d . . .
C22 C -0.2071(4) 0.2051(4) 0.0601(3) 0.0143(9) Uani 1 1 d . . .
C23 C -0.3378(4) 0.1397(4) -0.0219(3) 0.0173(9) Uani 1 1 d . . .
C24 C -0.4066(5) 0.0170(4) -0.0746(4) 0.0289(12) Uani 1 1 d . . .
H24A H -0.3696 -0.0301 -0.0630 0.035 Uiso 1 1 calc R . .
C25 C -0.5300(5) -0.0333(4) -0.1440(4) 0.0330(13) Uani 1 1 d . . .
H25A H -0.5780 -0.1152 -0.1801 0.040 Uiso 1 1 calc R . .
C26 C -0.5833(5) 0.0393(4) -0.1603(4) 0.0293(12) Uani 1 1 d . . .
H26A H -0.6673 0.0065 -0.2065 0.035 Uiso 1 1 calc R . .
C27 C -0.5091(4) 0.1598(4) -0.1066(3) 0.0177(9) Uani 1 1 d . . .
C28 C -0.5546(4) 0.2484(4) -0.1162(3) 0.0174(9) Uani 1 1 d . . .
O28 O -0.0766(5) 0.2182(4) -0.1151(4) 0.0581(13) Uani 1 1 d . . .
H11 H -0.0628 0.1589 -0.1366 0.070 Uiso 1 1 d R . .
H12 H -0.0121 0.2866 -0.1007 0.070 Uiso 1 1 d R . .

loop_
_atom_site_aniso_label
_atom_site_aniso_U_11
_atom_site_aniso_U_22
_atom_site_aniso_U_33
_atom_site_aniso_U_23
_atom_site_aniso_U_13
_atom_site_aniso_U_12
Eu1 0.01072(11) 0.00920(10) 0.01575(11) 0.00444(8) 0.00332(9) 0.00503(9)
Eu2 0.01061(10) 0.00707(10) 0.00962(10) 0.00168(8) 0.00178(8) 0.00361(8)
Eu3 0.01277(11) 0.00948(10) 0.00895(10) 0.00172(8) 0.00224(8) 0.00572(9)
Eu4 0.01487(11) 0.01028(11) 0.01039(10) 0.00318(8) 0.00356(8) 0.00670(9)
Se1 0.0142(2) 0.0112(2) 0.0126(2) 0.00312(16) 0.00501(17) 0.00399(18)
Se2 0.0102(2) 0.0088(2) 0.01134(19) 0.00223(15) 0.00113(16) 0.00261(17)
O1 0.0133(16) 0.0141(15) 0.0210(16) 0.0075(13) 0.0043(13) 0.0065(13)
O2 0.0268(19) 0.0135(16) 0.0303(18) 0.0078(14) 0.0068(15) 0.0140(15)
O3 0.0178(17) 0.0207(17) 0.0305(18) 0.0124(14) 0.0091(15) 0.0128(15)
O4 0.0178(19) 0.041(2) 0.062(3) 0.028(2) 0.0136(18) 0.0204(18)
O5 0.0159(16) 0.0178(16) 0.0133(15) 0.0062(12) 0.0053(13) 0.0067(14)
O6 0.0198(18) 0.0271(19) 0.0117(16) 0.0005(14) 0.0006(14) 0.0038(15)
O7 0.0146(16) 0.0172(16) 0.0096(14) 0.0008(12) -0.0006(13) 0.0059(14)
O8 0.0215(18) 0.037(2) 0.0112(16) 0.0032(15) 0.0046(14) 0.0062(17)
O9 0.0257(18) 0.0171(16) 0.0218(17) 0.0091(13) 0.0115(15) 0.0123(15)
O10 0.039(2) 0.0263(19) 0.0308(19) 0.0197(16) 0.0221(17) 0.0210(18)
O11 0.034(2) 0.0233(18) 0.0214(17) 0.0125(14) 0.0173(15) 0.0197(17)
O12 0.061(3) 0.024(2) 0.037(2) 0.0211(17) 0.029(2) 0.030(2)
O13 0.0164(16) 0.0085(14) 0.0143(15) -0.0003(12) 0.0007(13) 0.0050(13)
O14 0.0193(17) 0.0167(17) 0.0188(16) 0.0011(13) -0.0005(14) 0.0111(15)
O15 0.0252(18) 0.0175(17) 0.0180(16) 0.0047(13) 0.0011(14) 0.0125(15)
O16 0.0200(18) 0.0270(19) 0.0262(18) 0.0083(15) 0.0016(15) 0.0146(16)
O17 0.0291(19) 0.0110(15) 0.0197(16) 0.0040(13) 0.0119(15) 0.0078(15)
O18 0.0230(17) 0.0138(15) 0.0163(15) 0.0067(12) 0.0100(13) 0.0109(14)
O19 0.0201(17) 0.0220(18) 0.0157(16) 0.0079(13) 0.0009(14) 0.0059(15)
O20 0.0144(15) 0.0104(15) 0.0128(14) 0.0039(12) 0.0011(12) 0.0049(13)
O21 0.0180(16) 0.0109(15) 0.0191(16) 0.0032(12) 0.0020(13) 0.0074(13)
O22 0.0206(17) 0.0252(18) 0.0131(15) 0.0053(13) 0.0060(14) 0.0087(15)
O23 0.0203(19) 0.065(3) 0.033(2) 0.030(2) 0.0099(17) 0.018(2)
O24 0.029(2) 0.035(2) 0.030(2) 0.0161(17) 0.0122(17) 0.0189(18)
O25 0.0274(19) 0.0133(16) 0.0155(16) 0.0027(13) 0.0075(14) 0.0067(15)
O26 0.065(3) 0.031(2) 0.048(2) 0.0242(18) 0.044(2) 0.034(2)
O27 0.072(3) 0.043(3) 0.053(3) 0.028(2) 0.040(2) 0.047(3)
N1 0.0097(18) 0.0146(19) 0.0199(19) 0.0062(15) 0.0043(15) 0.0062(16)
N2 0.0130(18) 0.0127(18) 0.0113(17) 0.0045(14) 0.0036(15) 0.0056(15)
N3 0.0137(18) 0.0094(17) 0.0135(17) 0.0039(14) 0.0028(15) 0.0045(15)
N4 0.0173(19) 0.0138(18) 0.0132(18) 0.0035(14) 0.0023(15) 0.0088(16)
C1 0.018(2) 0.013(2) 0.018(2) 0.0066(17) 0.0096(19) 0.0084(19)
C2 0.015(2) 0.013(2) 0.013(2) 0.0047(17) 0.0030(18) 0.0055(19)
C3 0.020(2) 0.017(2) 0.022(2) 0.0057(19) 0.006(2) 0.004(2)
C4 0.020(3) 0.025(3) 0.024(3) 0.006(2) -0.002(2) 0.001(2)
C5 0.015(2) 0.033(3) 0.037(3) 0.017(2) 0.003(2) 0.011(2)
C6 0.015(2) 0.020(2) 0.024(2) 0.013(2) 0.007(2) 0.008(2)
C7 0.016(2) 0.024(3) 0.030(3) 0.017(2) 0.010(2) 0.011(2)
C8 0.013(2) 0.011(2) 0.012(2) 0.0014(16) 0.0024(17) 0.0043(18)
C9 0.016(2) 0.016(2) 0.013(2) 0.0030(17) 0.0026(18) 0.0049(19)
C10 0.022(3) 0.039(3) 0.014(2) 0.000(2) 0.002(2) -0.007(2)
C11 0.021(3) 0.062(5) 0.020(3) 0.000(3) 0.002(2) -0.016(3)
C12 0.023(3) 0.057(4) 0.017(3) 0.008(3) 0.010(2) -0.002(3)
C13 0.015(2) 0.021(2) 0.013(2) 0.0030(18) 0.0016(19) 0.004(2)
C14 0.014(2) 0.014(2) 0.010(2) -0.0003(17) 0.0008(18) 0.0045(19)
C15 0.014(2) 0.013(2) 0.015(2) 0.0058(17) 0.0026(18) 0.0052(18)
C16 0.015(2) 0.016(2) 0.013(2) 0.0044(17) 0.0026(18) 0.0063(19)
C17 0.027(3) 0.027(3) 0.024(2) 0.011(2) 0.015(2) 0.016(2)
C18 0.028(3) 0.024(3) 0.025(3) 0.009(2) 0.013(2) 0.015(2)
C19 0.023(3) 0.017(2) 0.025(2) 0.0079(19) 0.009(2) 0.013(2)
C20 0.011(2) 0.013(2) 0.015(2) 0.0048(16) 0.0009(17) 0.0043(18)
C21 0.022(2) 0.015(2) 0.019(2) 0.0082(18) 0.007(2) 0.010(2)
C22 0.015(2) 0.016(2) 0.012(2) 0.0054(17) 0.0044(18) 0.0077(19)
C23 0.014(2) 0.012(2) 0.015(2) -0.0008(17) -0.0003(18) 0.0038(19)
C24 0.027(3) 0.014(2) 0.032(3) 0.000(2) -0.003(2) 0.010(2)
C25 0.023(3) 0.011(2) 0.036(3) -0.008(2) -0.012(2) 0.004(2)
C26 0.020(3) 0.020(3) 0.028(3) -0.001(2) -0.009(2) 0.008(2)
C27 0.017(2) 0.018(2) 0.015(2) 0.0031(18) 0.0016(18) 0.010(2)
C28 0.020(2) 0.020(2) 0.011(2) 0.0027(17) 0.0023(18) 0.012(2)
O28 0.069(3) 0.041(3) 0.077(3) 0.029(3) 0.037(3) 0.031(3)

loop_
_atom_type_symbol
_atom_type_description
_atom_type_scat_dispersion_real
_atom_type_scat_dispersion_imag
_atom_type_scat_source
C C 0.0033 0.0016 'International Tables Vol C Tables 4.2.6.8 and 6.1.1.4'
H H 0.0000 0.0000 'International Tables Vol C Tables 4.2.6.8 and 6.1.1.4'
N N 0.0061 0.0033 'International Tables Vol C Tables 4.2.6.8 and 6.1.1.4'
O O 0.0106 0.0060 'International Tables Vol C Tables 4.2.6.8 and 6.1.1.4'
Se Se -0.0929 2.2259 'International Tables Vol C Tables 4.2.6.8 and 6.1.1.4'
Eu Eu -0.1578 3.6682 'International Tables Vol C Tables 4.2.6.8 and 6.1.1.4'

loop_
_geom_angle_atom_site_label_1
_geom_angle_atom_site_label_2
_geom_angle_atom_site_label_3
_geom_angle
_geom_angle_site_symmetry_1
_geom_angle_site_symmetry_3
_geom_angle_publ_flag
O3 Eu1 O20 74.36(11) . . ?
O3 Eu1 O23 72.61(12) . . ?
O20 Eu1 O23 135.81(12) . . ?
O3 Eu1 O17 81.71(11) . . ?
O20 Eu1 O17 66.54(10) . . ?
O23 Eu1 O17 80.29(12) . . ?
O3 Eu1 O25 87.31(11) . . ?
O20 Eu1 O25 64.43(10) . . ?
O23 Eu1 O25 140.58(12) . . ?
O17 Eu1 O25 130.93(10) . . ?
O3 Eu1 N1 64.53(11) . . ?
O20 Eu1 N1 117.29(11) . . ?
O23 Eu1 N1 72.46(12) . . ?
O17 Eu1 N1 141.41(11) . . ?
O25 Eu1 N1 68.28(11) . . ?
O3 Eu1 O1 127.56(10) . . ?
O20 Eu1 O1 135.58(10) . . ?
O23 Eu1 O1 88.27(12) . . ?
O17 Eu1 O1 143.60(10) . . ?
O25 Eu1 O1 77.45(10) . . ?
N1 Eu1 O1 63.18(10) . . ?
O3 Eu1 O1 155.64(11) . 2_556 ?
O20 Eu1 O1 82.93(10) . 2_556 ?
O23 Eu1 O1 131.45(11) . 2_556 ?
O17 Eu1 O1 97.42(10) . 2_556 ?
O25 Eu1 O1 74.83(10) . 2_556 ?
N1 Eu1 O1 121.07(10) . 2_556 ?
O1 Eu1 O1 65.10(12) . 2_556 ?
O3 Eu1 O24 130.52(11) . . ?
O20 Eu1 O24 117.39(11) . . ?
O23 Eu1 O24 67.49(12) . . ?
O17 Eu1 O24 64.04(11) . . ?
O25 Eu1 O24 142.08(11) . . ?
N1 Eu1 O24 125.27(12) . . ?
O1 Eu1 O24 79.64(10) . . ?
O1 Eu1 O24 68.21(10) 2_556 . ?
O21 Eu2 O20 122.12(10) 2_566 . ?
O21 Eu2 O7 76.45(10) 2_566 . ?
O20 Eu2 O7 72.45(10) . . ?
O21 Eu2 O17 142.30(10) 2_566 . ?
O20 Eu2 O17 66.82(10) . . ?
O7 Eu2 O17 135.19(10) . . ?
O21 Eu2 O5 93.39(10) 2_566 . ?
O20 Eu2 O5 144.14(10) . . ?
O7 Eu2 O5 126.14(10) . . ?
O17 Eu2 O5 82.29(10) . . ?
O21 Eu2 O2 143.24(11) 2_566 2_556 ?
O20 Eu2 O2 75.16(10) . 2_556 ?
O7 Eu2 O2 79.61(11) . 2_556 ?
O17 Eu2 O2 72.78(11) . 2_556 ?
O5 Eu2 O2 78.72(10) . 2_556 ?
O21 Eu2 O21 64.70(12) 2_566 . ?
O20 Eu2 O21 61.51(9) . . ?
O7 Eu2 O21 77.10(10) . . ?
O17 Eu2 O21 98.51(11) . . ?
O5 Eu2 O21 145.04(9) . . ?
O2 Eu2 O21 135.18(10) 2_556 . ?
O21 Eu2 N2 71.55(11) 2_566 . ?
O20 Eu2 N2 128.98(10) . . ?
O7 Eu2 N2 63.46(10) . . ?
O17 Eu2 N2 135.04(11) . . ?
O5 Eu2 N2 63.17(10) . . ?
O2 Eu2 N2 72.92(11) 2_556 . ?
O21 Eu2 N2 126.37(11) . . ?
O21 Eu2 O18 82.99(10) 2_566 . ?
O20 Eu2 O18 107.12(10) . . ?
O7 Eu2 O18 154.42(10) . . ?
O17 Eu2 O18 60.31(10) . . ?
O5 Eu2 O18 69.57(10) . . ?
O2 Eu2 O18 125.57(10) 2_556 . ?
O21 Eu2 O18 80.46(10) . . ?
N2 Eu2 O18 123.78(10) . . ?
O22 Eu3 O18 86.50(11) . 2_566 ?
O22 Eu3 O11 77.35(11) . . ?
O18 Eu3 O11 148.20(10) 2_566 . ?
O22 Eu3 O9 146.39(11) . . ?
O18 Eu3 O9 79.78(10) 2_566 . ?
O11 Eu3 O9 127.43(10) . . ?
O22 Eu3 N3 131.59(11) . . ?
O18 Eu3 N3 141.10(11) 2_566 . ?
O11 Eu3 N3 63.74(11) . . ?
O9 Eu3 N3 63.81(11) . . ?
O22 Eu3 O7 82.00(10) . . ?
O18 Eu3 O7 74.98(10) 2_566 . ?
O11 Eu3 O7 75.77(10) . . ?
O9 Eu3 O7 122.78(10) . . ?
N3 Eu3 O7 112.79(10) . . ?
O22 Eu3 O14 73.30(11) . . ?
O18 Eu3 O14 125.97(10) 2_566 . ?
O11 Eu3 O14 75.40(10) . . ?
O9 Eu3 O14 90.22(11) . . ?
N3 Eu3 O14 70.01(11) . . ?
O7 Eu3 O14 145.36(11) . . ?
O22 Eu3 O13 73.53(11) . . ?
O18 Eu3 O13 75.02(9) 2_566 . ?
O11 Eu3 O13 124.47(10) . . ?
O9 Eu3 O13 73.32(10) . . ?
N3 Eu3 O13 105.12(10) . . ?
O7 Eu3 O13 142.08(9) . . ?
O14 Eu3 O13 51.43(9) . . ?
O22 Eu3 O8 133.21(10) . . ?
O18 Eu3 O8 80.41(11) 2_566 . ?
O11 Eu3 O8 90.87(11) . . ?
O9 Eu3 O8 74.58(11) . . ?
N3 Eu3 O8 77.27(11) . . ?
O7 Eu3 O8 51.24(10) . . ?
O14 Eu3 O8 147.27(10) . . ?
O13 Eu3 O8 142.35(11) . . ?
O19 Eu4 O10 76.96(12) 2_566 2_565 ?
O19 Eu4 O15 151.31(11) 2_566 . ?
O10 Eu4 O15 75.67(12) 2_565 . ?
O19 Eu4 O13 79.13(10) 2_566 . ?
O10 Eu4 O13 134.27(11) 2_565 . ?
O15 Eu4 O13 127.16(10) . . ?
O19 Eu4 O27 89.35(14) 2_566 . ?
O10 Eu4 O27 75.77(12) 2_565 . ?
O15 Eu4 O27 75.77(13) . . ?
O13 Eu4 O27 142.15(11) . . ?
O19 Eu4 O26 83.78(12) 2_566 . ?
O10 Eu4 O26 67.45(11) 2_565 . ?
O15 Eu4 O26 93.53(12) . . ?
O13 Eu4 O26 71.69(11) . . ?
O27 Eu4 O26 143.20(12) . . ?
O19 Eu4 N4 139.71(11) 2_566 . ?
O10 Eu4 N4 118.25(12) 2_565 . ?
O15 Eu4 N4 63.59(11) . . ?
O13 Eu4 N4 63.63(10) . . ?
O27 Eu4 N4 129.48(14) . . ?
O26 Eu4 N4 70.86(12) . . ?
O19 Eu4 O6 124.78(10) 2_566 2_566 ?
O10 Eu4 O6 141.55(11) 2_565 2_566 ?
O15 Eu4 O6 74.79(11) . 2_566 ?
O13 Eu4 O6 83.73(11) . 2_566 ?
O27 Eu4 O6 73.54(13) . 2_566 ?
O26 Eu4 O6 138.22(11) . 2_566 ?
N4 Eu4 O6 68.02(11) . 2_566 ?
O19 Eu4 O5 74.40(10) 2_566 2_566 ?
O10 Eu4 O5 133.90(10) 2_565 2_566 ?
O15 Eu4 O5 120.40(10) . 2_566 ?
O13 Eu4 O5 73.57(9) . 2_566 ?
O27 Eu4 O5 68.60(11) . 2_566 ?
O26 Eu4 O5 141.75(11) . 2_566 ?
N4 Eu4 O5 106.95(11) . 2_566 ?
O6 Eu4 O5 50.40(9) 2_566 2_566 ?
O19 Se1 O17 101.39(16) . . ?
O19 Se1 O18 105.44(16) . . ?
O17 Se1 O18 95.85(14) . . ?
O22 Se2 O21 102.48(16) . . ?
O22 Se2 O20 104.33(15) . . ?
O21 Se2 O20 93.89(14) . . ?
C1 O1 Eu1 122.7(3) . . ?
C1 O1 Eu1 114.4(3) . 2_556 ?
Eu1 O1 Eu1 114.90(12) . 2_556 ?
C1 O2 Eu2 154.4(3) . 2_556 ?
C7 O3 Eu1 127.4(3) . . ?
C8 O5 Eu2 124.4(3) . . ?
C8 O5 Eu4 92.0(2) . 2_566 ?
Eu2 O5 Eu4 143.58(13) . 2_566 ?
C8 O6 Eu4 94.9(3) . 2_566 ?
C14 O7 Eu2 124.7(3) . . ?
C14 O7 Eu3 93.0(2) . . ?
Eu2 O7 Eu3 138.51(13) . . ?
C14 O8 Eu3 92.4(3) . . ?
C15 O9 Eu3 123.3(3) . . ?
C15 O10 Eu4 154.9(3) . 2_565 ?
C21 O11 Eu3 123.9(3) . . ?
C22 O13 Eu4 124.5(3) . . ?
C22 O13 Eu3 92.2(2) . . ?
Eu4 O13 Eu3 143.27(12) . . ?
C22 O14 Eu3 93.7(3) . . ?
C28 O15 Eu4 125.9(3) . . ?
Se1 O17 Eu2 103.62(14) . . ?
Se1 O17 Eu1 141.96(18) . . ?
Eu2 O17 Eu1 106.12(11) . . ?
Se1 O18 Eu3 128.64(15) . 2_566 ?
Se1 O18 Eu2 99.23(12) . . ?
Eu3 O18 Eu2 130.68(13) 2_566 . ?
Se1 O19 Eu4 140.71(18) . 2_566 ?
Se2 O20 Eu1 125.29(15) . . ?
Se2 O20 Eu2 103.81(13) . . ?
Eu1 O20 Eu2 112.09(11) . . ?
Se2 O21 Eu2 137.99(16) . 2_566 ?
Se2 O21 Eu2 100.79(13) . . ?
Eu2 O21 Eu2 115.30(12) 2_566 . ?
Se2 O22 Eu3 135.53(17) . . ?
Eu1 O23 H1 116.4 . . ?
Eu1 O23 H2 129.4 . . ?
H1 O23 H2 114.2 . . ?
Eu1 O24 H3 113.1 . . ?
Eu1 O24 H4 101.6 . . ?
H3 O24 H4 101.6 . . ?
Eu1 O25 H5 123.7 . . ?
Eu1 O25 H6 130.8 . . ?
H5 O25 H6 105.3 . . ?
Eu4 O26 H7 112.1 . . ?
Eu4 O26 H8 125.9 . . ?
H7 O26 H8 120.8 . . ?
Eu4 O27 H9 119.1 . . ?
Eu4 O27 H10 120.9 . . ?
H9 O27 H10 120.0 . . ?
C2 N1 C6 119.5(4) . . ?
C2 N1 Eu1 121.9(3) . . ?
C6 N1 Eu1 118.3(3) . . ?
C13 N2 C9 118.1(4) . . ?
C13 N2 Eu2 120.7(3) . . ?
C9 N2 Eu2 120.6(3) . . ?
C16 N3 C20 119.3(4) . . ?
C16 N3 Eu3 120.0(3) . . ?
C20 N3 Eu3 119.7(3) . . ?
C23 N4 C27 119.2(4) . . ?
C23 N4 Eu4 120.3(3) . . ?
C27 N4 Eu4 120.3(3) . . ?
O2 C1 O1 124.8(4) . . ?
O2 C1 C2 118.4(4) . . ?
O1 C1 C2 116.6(4) . . ?
N1 C2 C3 122.3(4) . . ?
N1 C2 C1 115.3(4) . . ?
C3 C2 C1 122.4(4) . . ?
C2 C3 C4 117.5(4) . . ?
C2 C3 H3A 121.3 . . ?
C4 C3 H3A 121.3 . . ?
C5 C4 C3 119.4(5) . . ?
C5 C4 H4A 120.3 . . ?
C3 C4 H4A 120.3 . . ?
C4 C5 C6 119.3(4) . . ?
C4 C5 H5A 120.3 . . ?
C6 C5 H5A 120.3 . . ?
N1 C6 C5 122.0(4) . . ?
N1 C6 C7 114.7(4) . . ?
C5 C6 C7 123.3(4) . . ?
O4 C7 O3 125.7(4) . . ?
O4 C7 C6 119.7(4) . . ?
O3 C7 C6 114.6(4) . . ?
O6 C8 O5 122.2(4) . . ?
O6 C8 C9 121.0(4) . . ?
O5 C8 C9 116.8(4) . . ?
N2 C9 C10 122.4(4) . . ?
N2 C9 C8 114.0(4) . . ?
C10 C9 C8 123.6(4) . . ?
C9 C10 C11 118.4(5) . . ?
C9 C10 H10A 120.8 . . ?
C11 C10 H10A 120.8 . . ?
C12 C11 C10 119.6(5) . . ?
C12 C11 H11A 120.2 . . ?
C10 C11 H11A 120.2 . . ?
C13 C12 C11 118.5(5) . . ?
C13 C12 H12A 120.8 . . ?
C11 C12 H12A 120.8 . . ?
N2 C13 C12 123.0(4) . . ?
N2 C13 C14 113.4(4) . . ?
C12 C13 C14 123.5(4) . . ?
O8 C14 O7 122.4(4) . . ?
O8 C14 C13 120.9(4) . . ?
O7 C14 C13 116.8(4) . . ?
O10 C15 O9 127.0(4) . . ?
O10 C15 C16 116.4(4) . . ?
O9 C15 C16 116.6(4) . . ?
N3 C16 C17 122.2(4) . . ?
N3 C16 C15 115.9(4) . . ?
C17 C16 C15 121.8(4) . . ?
C18 C17 C16 118.1(4) . . ?
C18 C17 H17A 121.0 . . ?
C16 C17 H17A 121.0 . . ?
C19 C18 C17 119.9(4) . . ?
C19 C18 H18A 120.1 . . ?
C17 C18 H18A 120.1 . . ?
C18 C19 C20 118.9(4) . . ?
C18 C19 H19A 120.6 . . ?
C20 C19 H19A 120.6 . . ?
N3 C20 C19 121.7(4) . . ?
N3 C20 C21 115.4(4) . . ?
C19 C20 C21 122.9(4) . . ?
O12 C21 O11 126.1(4) . . ?
O12 C21 C20 117.8(4) . . ?
O11 C21 C20 116.1(4) . . ?
O14 C22 O13 122.0(4) . . ?
O14 C22 C23 120.6(4) . . ?
O13 C22 C23 117.3(4) . . ?
N4 C23 C24 121.8(4) . . ?
N4 C23 C22 113.9(4) . . ?
C24 C23 C22 124.3(4) . . ?
C25 C24 C23 118.6(4) . . ?
C25 C24 H24A 120.7 . . ?
C23 C24 H24A 120.7 . . ?
C24 C25 C26 119.6(4) . . ?
C24 C25 H25A 120.2 . . ?
C26 C25 H25A 120.2 . . ?
C27 C26 C25 118.5(4) . . ?
C27 C26 H26A 120.7 . . ?
C25 C26 H26A 120.7 . . ?
N4 C27 C26 122.2(4) . . ?
N4 C27 C28 113.7(4) . . ?
C26 C27 C28 124.1(4) . . ?
O16 C28 O15 125.2(4) . . ?
O16 C28 C27 118.5(4) . . ?
O15 C28 C27 116.3(4) . . ?
H11 O28 H12 114.9 . . ?

loop_
_geom_bond_atom_site_label_1
_geom_bond_atom_site_label_2
_geom_bond_distance
_geom_bond_site_symmetry_2
_geom_bond_publ_flag
Eu1 O3 2.347(3) . ?
Eu1 O20 2.374(3) . ?
Eu1 O23 2.463(4) . ?
Eu1 O17 2.490(3) . ?
Eu1 O25 2.491(3) . ?
Eu1 N1 2.523(4) . ?
Eu1 O1 2.535(3) . ?
Eu1 O1 2.538(3) 2_556 ?
Eu1 O24 2.541(3) . ?
Eu1 Eu2 3.9531(6) . ?
Eu1 Eu1 4.2767(6) 2_556 ?
Eu2 O21 2.356(3) 2_566 ?
Eu2 O20 2.392(3) . ?
Eu2 O7 2.449(3) . ?
Eu2 O17 2.456(3) . ?
Eu2 O5 2.457(3) . ?
Eu2 O2 2.470(3) 2_556 ?
Eu2 O21 2.482(3) . ?
Eu2 N2 2.535(4) . ?
Eu2 O18 2.564(3) . ?
Eu3 O22 2.318(3) . ?
Eu3 O18 2.386(3) 2_566 ?
Eu3 O11 2.480(3) . ?
Eu3 O9 2.500(3) . ?
Eu3 N3 2.519(3) . ?
Eu3 O7 2.527(3) . ?
Eu3 O14 2.529(3) . ?
Eu3 O13 2.544(3) . ?
Eu3 O8 2.555(3) . ?
Eu3 C14 2.886(4) . ?
Eu3 C22 2.889(4) . ?
Eu3 Eu2 4.4996(5) 2_566 ?
Eu4 O19 2.355(3) 2_566 ?
Eu4 O10 2.401(3) 2_565 ?
Eu4 O15 2.421(3) . ?
Eu4 O13 2.434(3) . ?
Eu4 O27 2.451(3) . ?
Eu4 O26 2.459(3) . ?
Eu4 N4 2.532(4) . ?
Eu4 O6 2.572(3) 2_566 ?
Eu4 O5 2.616(3) 2_566 ?
Se1 O19 1.681(3) . ?
Se1 O17 1.697(3) . ?
Se1 O18 1.703(3) . ?
Se2 O22 1.655(3) . ?
Se2 O21 1.698(3) . ?
Se2 O20 1.715(3) . ?
O1 C1 1.278(5) . ?
O1 Eu1 2.538(3) 2_556 ?
O2 C1 1.243(5) . ?
O2 Eu2 2.470(3) 2_556 ?
O3 C7 1.270(5) . ?
O4 C7 1.232(5) . ?
O5 C8 1.278(5) . ?
O5 Eu4 2.616(3) 2_566 ?
O6 C8 1.245(5) . ?
O6 Eu4 2.572(3) 2_566 ?
O7 C14 1.269(5) . ?
O8 C14 1.239(5) . ?
O9 C15 1.261(5) . ?
O10 C15 1.243(5) . ?
O10 Eu4 2.401(3) 2_565 ?
O11 C21 1.259(5) . ?
O12 C21 1.242(5) . ?
O13 C22 1.276(5) . ?
O14 C22 1.241(5) . ?
O15 C28 1.268(5) . ?
O16 C28 1.252(5) . ?
O18 Eu3 2.386(3) 2_566 ?
O19 Eu4 2.355(3) 2_566 ?
O21 Eu2 2.356(3) 2_566 ?
O23 H1 0.8168 . ?
O23 H2 0.8164 . ?
O24 H3 0.8271 . ?
O24 H4 1.0313 . ?
O25 H5 0.8532 . ?
O25 H6 0.9349 . ?
O26 H7 0.8530 . ?
O26 H8 0.8475 . ?
O27 H9 0.8502 . ?
O27 H10 0.8710 . ?
N1 C2 1.326(5) . ?
N1 C6 1.334(5) . ?
N2 C13 1.340(6) . ?
N2 C9 1.341(5) . ?
N3 C16 1.334(6) . ?
N3 C20 1.335(5) . ?
N4 C23 1.341(5) . ?
N4 C27 1.342(5) . ?
C1 C2 1.510(6) . ?
C2 C3 1.390(6) . ?
C3 C4 1.403(7) . ?
C3 H3A 0.9300 . ?
C4 C5 1.364(7) . ?
C4 H4A 0.9300 . ?
C5 C6 1.375(7) . ?
C5 H5A 0.9300 . ?
C6 C7 1.518(6) . ?
C8 C9 1.491(6) . ?
C9 C10 1.378(7) . ?
C10 C11 1.382(8) . ?
C10 H10A 0.9300 . ?
C11 C12 1.378(7) . ?
C11 H11A 0.9300 . ?
C12 C13 1.367(7) . ?
C12 H12A 0.9300 . ?
C13 C14 1.516(6) . ?
C15 C16 1.503(6) . ?
C16 C17 1.387(6) . ?
C17 C18 1.378(7) . ?
C17 H17A 0.9300 . ?
C18 C19 1.372(7) . ?
C18 H18A 0.9300 . ?
C19 C20 1.385(6) . ?
C19 H19A 0.9300 . ?
C20 C21 1.513(6) . ?
C22 C23 1.488(6) . ?
C23 C24 1.390(6) . ?
C24 C25 1.371(7) . ?
C24 H24A 0.9300 . ?
C25 C26 1.396(6) . ?
C25 H25A 0.9300 . ?
C26 C27 1.371(6) . ?
C26 H26A 0.9300 . ?
C27 C28 1.510(6) . ?
O28 H11 0.8610 . ?
O28 H12 0.8597 . ?

loop_
_geom_torsion_atom_site_label_1
_geom_torsion_atom_site_label_2
_geom_torsion_atom_site_label_3
_geom_torsion_atom_site_label_4
_geom_torsion
_geom_torsion_site_symmetry_1
_geom_torsion_site_symmetry_2
_geom_torsion_site_symmetry_3
_geom_torsion_site_symmetry_4
_geom_torsion_publ_flag
O3 Eu1 O1 C1 8.6(4) . . . . ?
O20 Eu1 O1 C1 -98.8(3) . . . . ?
O23 Eu1 O1 C1 75.0(3) . . . . ?
O17 Eu1 O1 C1 146.0(3) . . . . ?
O25 Eu1 O1 C1 -68.0(3) . . . . ?
N1 Eu1 O1 C1 3.8(3) . . . . ?
O1 Eu1 O1 C1 -146.9(4) 2_556 . . . ?
O24 Eu1 O1 C1 142.4(3) . . . . ?
O3 Eu1 O1 Eu1 155.51(12) . . . 2_556 ?
O20 Eu1 O1 Eu1 48.13(18) . . . 2_556 ?
O23 Eu1 O1 Eu1 -138.09(14) . . . 2_556 ?
O17 Eu1 O1 Eu1 -67.1(2) . . . 2_556 ?
O25 Eu1 O1 Eu1 78.92(13) . . . 2_556 ?
N1 Eu1 O1 Eu1 150.73(17) . . . 2_556 ?
O1 Eu1 O1 Eu1 0.0 2_556 . . 2_556 ?
O24 Eu1 O1 Eu1 -70.66(13) . . . 2_556 ?
O20 Eu1 O3 C7 125.0(4) . . . . ?
O23 Eu1 O3 C7 -84.8(4) . . . . ?
O17 Eu1 O3 C7 -167.2(4) . . . . ?
O25 Eu1 O3 C7 60.8(4) . . . . ?
N1 Eu1 O3 C7 -6.4(4) . . . . ?
O1 Eu1 O3 C7 -11.1(4) . . . . ?
O1 Eu1 O3 C7 103.1(4) 2_556 . . . ?
O24 Eu1 O3 C7 -122.1(4) . . . . ?
O21 Eu2 O5 C8 -59.0(3) 2_566 . . . ?
O20 Eu2 O5 C8 128.6(3) . . . . ?
O7 Eu2 O5 C8 16.7(4) . . . . ?
O17 Eu2 O5 C8 158.6(3) . . . . ?
O2 Eu2 O5 C8 84.8(3) 2_556 . . . ?
O21 Eu2 O5 C8 -107.5(3) . . . . ?
N2 Eu2 O5 C8 8.3(3) . . . . ?
O18 Eu2 O5 C8 -140.2(3) . . . . ?
O21 Eu2 O5 Eu4 120.5(2) 2_566 . . 2_566 ?
O20 Eu2 O5 Eu4 -52.0(3) . . . 2_566 ?
O7 Eu2 O5 Eu4 -163.86(18) . . . 2_566 ?
O17 Eu2 O5 Eu4 -21.9(2) . . . 2_566 ?
O2 Eu2 O5 Eu4 -95.8(2) 2_556 . . 2_566 ?
O21 Eu2 O5 Eu4 71.9(3) . . . 2_566 ?
N2 Eu2 O5 Eu4 -172.2(2) . . . 2_566 ?
O18 Eu2 O5 Eu4 39.23(19) . . . 2_566 ?
O21 Eu2 O7 C14 67.2(3) 2_566 . . . ?
O20 Eu2 O7 C14 -162.3(3) . . . . ?
O17 Eu2 O7 C14 -137.0(3) . . . . ?
O5 Eu2 O7 C14 -17.0(4) . . . . ?
O2 Eu2 O7 C14 -84.7(3) 2_556 . . . ?
O21 Eu2 O7 C14 133.9(3) . . . . ?
N2 Eu2 O7 C14 -8.7(3) . . . . ?
O18 Eu2 O7 C14 104.6(4) . . . . ?
O21 Eu2 O7 Eu3 -84.1(2) 2_566 . . . ?
O20 Eu2 O7 Eu3 46.41(18) . . . . ?
O17 Eu2 O7 Eu3 71.7(2) . . . . ?
O5 Eu2 O7 Eu3 -168.35(16) . . . . ?
O2 Eu2 O7 Eu3 124.0(2) 2_556 . . . ?
O21 Eu2 O7 Eu3 -17.44(18) . . . . ?
N2 Eu2 O7 Eu3 -160.0(2) . . . . ?
O18 Eu2 O7 Eu3 -46.7(4) . . . . ?
O22 Eu3 O7 C14 -172.7(3) . . . . ?
O18 Eu3 O7 C14 -84.2(3) 2_566 . . . ?
O11 Eu3 O7 C14 108.4(3) . . . . ?
O9 Eu3 O7 C14 -17.3(3) . . . . ?
N3 Eu3 O7 C14 55.4(3) . . . . ?
O14 Eu3 O7 C14 142.8(2) . . . . ?
O13 Eu3 O7 C14 -123.0(3) . . . . ?
O8 Eu3 O7 C14 5.5(2) . . . . ?
O22 Eu3 O7 Eu2 -16.0(2) . . . . ?
O18 Eu3 O7 Eu2 72.49(19) 2_566 . . . ?
O11 Eu3 O7 Eu2 -94.9(2) . . . . ?
O9 Eu3 O7 Eu2 139.46(18) . . . . ?
N3 Eu3 O7 Eu2 -147.93(19) . . . . ?
O14 Eu3 O7 Eu2 -60.5(3) . . . . ?
O13 Eu3 O7 Eu2 33.7(3) . . . . ?
O8 Eu3 O7 Eu2 162.2(3) . . . . ?
O22 Eu3 O8 C14 -3.1(3) . . . . ?
O18 Eu3 O8 C14 72.8(3) 2_566 . . . ?
O11 Eu3 O8 C14 -76.5(3) . . . . ?
O9 Eu3 O8 C14 154.7(3) . . . . ?
N3 Eu3 O8 C14 -139.3(3) . . . . ?
O7 Eu3 O8 C14 -5.6(2) . . . . ?
O14 Eu3 O8 C14 -140.2(3) . . . . ?
O13 Eu3 O8 C14 122.4(3) . . . . ?
O22 Eu3 O9 C15 -123.2(3) . . . . ?
O18 Eu3 O9 C15 169.3(3) 2_566 . . . ?
O11 Eu3 O9 C15 7.6(4) . . . . ?
N3 Eu3 O9 C15 3.4(3) . . . . ?
O7 Eu3 O9 C15 104.7(3) . . . . ?
O14 Eu3 O9 C15 -64.1(3) . . . . ?
O13 Eu3 O9 C15 -113.4(3) . . . . ?
O8 Eu3 O9 C15 86.5(3) . . . . ?
O22 Eu3 O11 C21 142.2(4) . . . . ?
O18 Eu3 O11 C21 -156.5(3) 2_566 . . . ?
O9 Eu3 O11 C21 -12.4(4) . . . . ?
N3 Eu3 O11 C21 -8.2(3) . . . . ?
O7 Eu3 O11 C21 -133.0(4) . . . . ?
O14 Eu3 O11 C21 66.4(4) . . . . ?
O13 Eu3 O11 C21 82.6(4) . . . . ?
O8 Eu3 O11 C21 -83.5(4) . . . . ?
O19 Eu4 O13 C22 -159.1(3) 2_566 . . . ?
O10 Eu4 O13 C22 -99.6(3) 2_565 . . . ?
O15 Eu4 O13 C22 8.1(4) . . . . ?
O27 Eu4 O13 C22 126.3(3) . . . . ?
O26 Eu4 O13 C22 -72.1(3) . . . . ?
N4 Eu4 O13 C22 5.1(3) . . . . ?
O6 Eu4 O13 C22 73.6(3) 2_566 . . . ?
O5 Eu4 O13 C22 124.1(3) 2_566 . . . ?
C8 Eu4 O13 C22 98.4(3) 2_566 . . . ?
O19 Eu4 O13 Eu3 24.5(2) 2_566 . . . ?
O10 Eu4 O13 Eu3 83.9(3) 2_565 . . . ?
O15 Eu4 O13 Eu3 -168.29(19) . . . . ?
O27 Eu4 O13 Eu3 -50.1(3) . . . . ?
O26 Eu4 O13 Eu3 111.5(2) . . . . ?
N4 Eu4 O13 Eu3 -171.3(3) . . . . ?
O6 Eu4 O13 Eu3 -102.8(2) 2_566 . . . ?
O5 Eu4 O13 Eu3 -52.3(2) 2_566 . . . ?
C8 Eu4 O13 Eu3 -78.0(2) 2_566 . . . ?
O22 Eu3 O13 C22 -77.1(3) . . . . ?
O18 Eu3 O13 C22 -167.8(3) 2_566 . . . ?
O11 Eu3 O13 C22 -15.8(3) . . . . ?
O9 Eu3 O13 C22 108.6(3) . . . . ?
N3 Eu3 O13 C22 52.5(3) . . . . ?
O7 Eu3 O13 C22 -129.1(2) . . . . ?
O14 Eu3 O13 C22 4.5(2) . . . . ?
O8 Eu3 O13 C22 141.2(2) . . . . ?
O22 Eu3 O13 Eu4 100.0(2) . . . . ?
O18 Eu3 O13 Eu4 9.2(2) 2_566 . . . ?
O11 Eu3 O13 Eu4 161.30(19) . . . . ?
O9 Eu3 O13 Eu4 -74.4(2) . . . . ?
N3 Eu3 O13 Eu4 -130.4(2) . . . . ?
O7 Eu3 O13 Eu4 48.0(3) . . . . ?
O14 Eu3 O13 Eu4 -178.5(3) . . . . ?
O8 Eu3 O13 Eu4 -41.8(3) . . . . ?
O22 Eu3 O14 C22 77.4(3) . . . . ?
O18 Eu3 O14 C22 4.6(3) 2_566 . . . ?
O11 Eu3 O14 C22 158.3(3) . . . . ?
O9 Eu3 O14 C22 -72.9(3) . . . . ?
N3 Eu3 O14 C22 -134.8(3) . . . . ?
O7 Eu3 O14 C22 123.8(3) . . . . ?
O13 Eu3 O14 C22 -4.6(2) . . . . ?
O8 Eu3 O14 C22 -133.8(3) . . . . ?
O19 Eu4 O15 C28 154.8(3) 2_566 . . . ?
O10 Eu4 O15 C28 137.0(4) 2_565 . . . ?
O13 Eu4 O15 C28 1.7(4) . . . . ?
O27 Eu4 O15 C28 -144.3(4) . . . . ?
O26 Eu4 O15 C28 71.4(4) . . . . ?
N4 Eu4 O15 C28 4.8(3) . . . . ?
O6 Eu4 O15 C28 -67.9(4) 2_566 . . . ?
O5 Eu4 O15 C28 -90.2(4) 2_566 . . . ?
O19 Se1 O17 Eu2 -98.24(16) . . . . ?
O18 Se1 O17 Eu2 8.84(16) . . . . ?
O19 Se1 O17 Eu1 121.1(3) . . . . ?
O18 Se1 O17 Eu1 -131.8(3) . . . . ?
Eu2 Se1 O17 Eu1 -140.6(3) . . . . ?
O21 Eu2 O17 Se1 -21.4(3) 2_566 . . . ?
O20 Eu2 O17 Se1 -134.50(17) . . . . ?
O7 Eu2 O17 Se1 -160.79(12) . . . . ?
O5 Eu2 O17 Se1 64.13(14) . . . . ?
O2 Eu2 O17 Se1 144.65(17) 2_556 . . . ?
O21 Eu2 O17 Se1 -80.56(15) . . . . ?
N2 Eu2 O17 Se1 102.85(17) . . . . ?
O18 Eu2 O17 Se1 -6.71(12) . . . . ?
O21 Eu2 O17 Eu1 134.57(13) 2_566 . . . ?
O20 Eu2 O17 Eu1 21.50(10) . . . . ?
O7 Eu2 O17 Eu1 -4.8(2) . . . . ?
O5 Eu2 O17 Eu1 -139.87(13) . . . . ?
O2 Eu2 O17 Eu1 -59.35(12) 2_556 . . . ?
O21 Eu2 O17 Eu1 75.44(12) . . . . ?
N2 Eu2 O17 Eu1 -101.15(15) . . . . ?
O18 Eu2 O17 Eu1 149.29(16) . . . . ?
O3 Eu1 O17 Se1 41.9(3) . . . . ?
O20 Eu1 O17 Se1 118.4(3) . . . . ?
O23 Eu1 O17 Se1 -31.8(3) . . . . ?
O25 Eu1 O17 Se1 121.0(3) . . . . ?
N1 Eu1 O17 Se1 13.4(4) . . . . ?
O1 Eu1 O17 Se1 -105.3(3) . . . . ?
O1 Eu1 O17 Se1 -162.7(3) 2_556 . . . ?
O24 Eu1 O17 Se1 -101.4(3) . . . . ?
O3 Eu1 O17 Eu2 -98.20(13) . . . . ?
O20 Eu1 O17 Eu2 -21.72(10) . . . . ?
O23 Eu1 O17 Eu2 -171.86(14) . . . . ?
O25 Eu1 O17 Eu2 -19.12(19) . . . . ?
N1 Eu1 O17 Eu2 -126.65(16) . . . . ?
O1 Eu1 O17 Eu2 114.62(16) . . . . ?
O1 Eu1 O17 Eu2 57.22(13) 2_556 . . . ?
O24 Eu1 O17 Eu2 118.55(15) . . . . ?
O19 Se1 O18 Eu3 -72.0(2) . . . 2_566 ?
O17 Se1 O18 Eu3 -175.59(19) . . . 2_566 ?
O19 Se1 O18 Eu2 95.22(14) . . . . ?
O17 Se1 O18 Eu2 -8.33(15) . . . . ?
O21 Eu2 O18 Se1 177.58(14) 2_566 . . . ?
O20 Eu2 O18 Se1 56.06(14) . . . . ?
O7 Eu2 O18 Se1 141.05(19) . . . . ?
O17 Eu2 O18 Se1 6.58(12) . . . . ?
O5 Eu2 O18 Se1 -86.14(14) . . . . ?
O2 Eu2 O18 Se1 -27.67(19) 2_556 . . . ?
O21 Eu2 O18 Se1 112.16(14) . . . . ?
N2 Eu2 O18 Se1 -120.18(14) . . . . ?
O21 Eu2 O18 Eu3 -15.55(16) 2_566 . . 2_566 ?
O20 Eu2 O18 Eu3 -137.06(16) . . . 2_566 ?
O7 Eu2 O18 Eu3 -52.1(3) . . . 2_566 ?
O17 Eu2 O18 Eu3 173.5(2) . . . 2_566 ?
O5 Eu2 O18 Eu3 80.73(17) . . . 2_566 ?
O2 Eu2 O18 Eu3 139.20(15) 2_556 . . 2_566 ?
O21 Eu2 O18 Eu3 -80.97(17) . . . 2_566 ?
N2 Eu2 O18 Eu3 46.7(2) . . . 2_566 ?
O17 Se1 O19 Eu4 84.3(3) . . . 2_566 ?
O18 Se1 O19 Eu4 -15.1(3) . . . 2_566 ?
O22 Se2 O20 Eu1 -125.44(18) . . . . ?
O21 Se2 O20 Eu1 130.62(18) . . . . ?
O22 Se2 O20 Eu2 104.14(15) . . . . ?
O21 Se2 O20 Eu2 0.20(15) . . . . ?
O3 Eu1 O20 Se2 -16.27(16) . . . . ?
O23 Eu1 O20 Se2 -59.1(2) . . . . ?
O17 Eu1 O20 Se2 -103.87(19) . . . . ?
O25 Eu1 O20 Se2 78.31(18) . . . . ?
N1 Eu1 O20 Se2 33.4(2) . . . . ?
O1 Eu1 O20 Se2 111.95(18) . . . . ?
O1 Eu1 O20 Se2 154.84(18) 2_556 . . . ?
O24 Eu1 O20 Se2 -144.20(16) . . . . ?
O3 Eu1 O20 Eu2 110.81(14) . . . . ?
O23 Eu1 O20 Eu2 67.96(19) . . . . ?
O17 Eu1 O20 Eu2 23.20(11) . . . . ?
O25 Eu1 O20 Eu2 -154.61(16) . . . . ?
N1 Eu1 O20 Eu2 160.50(11) . . . . ?
O1 Eu1 O20 Eu2 -120.97(13) . . . . ?
O1 Eu1 O20 Eu2 -78.08(12) 2_556 . . . ?
O24 Eu1 O20 Eu2 -17.13(16) . . . . ?
O21 Eu2 O20 Se2 -23.97(18) 2_566 . . . ?
O7 Eu2 O20 Se2 -84.71(14) . . . . ?
O17 Eu2 O20 Se2 114.40(15) . . . . ?
O5 Eu2 O20 Se2 147.09(13) . . . . ?
O2 Eu2 O20 Se2 -168.29(16) 2_556 . . . ?
O21 Eu2 O20 Se2 -0.15(12) . . . . ?
N2 Eu2 O20 Se2 -115.54(15) . . . . ?
O18 Eu2 O20 Se2 68.47(15) . . . . ?
O21 Eu2 O20 Eu1 -161.86(11) 2_566 . . . ?
O7 Eu2 O20 Eu1 137.40(14) . . . . ?
O17 Eu2 O20 Eu1 -23.49(11) . . . . ?
O5 Eu2 O20 Eu1 9.2(2) . . . . ?
O2 Eu2 O20 Eu1 53.82(12) 2_556 . . . ?
O21 Eu2 O20 Eu1 -138.04(16) . . . . ?
N2 Eu2 O20 Eu1 106.57(14) . . . . ?
O18 Eu2 O20 Eu1 -69.41(13) . . . . ?
O22 Se2 O21 Eu2 43.7(3) . . . 2_566 ?
O20 Se2 O21 Eu2 149.3(2) . . . 2_566 ?
O22 Se2 O21 Eu2 -105.79(14) . . . . ?
O20 Se2 O21 Eu2 -0.19(14) . . . . ?
O21 Eu2 O21 Se2 157.9(2) 2_566 . . . ?
O20 Eu2 O21 Se2 0.15(12) . . . . ?
O7 Eu2 O21 Se2 76.99(14) . . . . ?
O17 Eu2 O21 Se2 -57.57(15) . . . . ?
O5 Eu2 O21 Se2 -146.26(14) . . . . ?
O2 Eu2 O21 Se2 16.5(2) 2_556 . . . ?
N2 Eu2 O21 Se2 119.44(15) . . . . ?
O18 Eu2 O21 Se2 -115.37(15) . . . . ?
O21 Eu2 O21 Eu2 0.0 2_566 . . 2_566 ?
O20 Eu2 O21 Eu2 -157.77(17) . . . 2_566 ?
O7 Eu2 O21 Eu2 -80.94(14) . . . 2_566 ?
O17 Eu2 O21 Eu2 144.51(13) . . . 2_566 ?
O5 Eu2 O21 Eu2 55.8(2) . . . 2_566 ?
O2 Eu2 O21 Eu2 -141.40(14) 2_556 . . 2_566 ?
N2 Eu2 O21 Eu2 -38.49(18) . . . 2_566 ?
O18 Eu2 O21 Eu2 86.71(13) . . . 2_566 ?
O21 Se2 O22 Eu3 47.7(3) . . . . ?
O20 Se2 O22 Eu3 -49.7(3) . . . . ?
O18 Eu3 O22 Se2 -67.3(2) 2_566 . . . ?
O11 Eu3 O22 Se2 85.1(3) . . . . ?
O9 Eu3 O22 Se2 -133.0(2) . . . . ?
N3 Eu3 O22 Se2 121.4(2) . . . . ?
O7 Eu3 O22 Se2 8.0(2) . . . . ?
O14 Eu3 O22 Se2 163.4(3) . . . . ?
O13 Eu3 O22 Se2 -142.8(3) . . . . ?
O8 Eu3 O22 Se2 6.0(3) . . . . ?
O3 Eu1 N1 C2 179.1(4) . . . . ?
O20 Eu1 N1 C2 124.7(3) . . . . ?
O23 Eu1 N1 C2 -102.2(3) . . . . ?
O17 Eu1 N1 C2 -149.4(3) . . . . ?
O25 Eu1 N1 C2 81.4(3) . . . . ?
O1 Eu1 N1 C2 -5.1(3) . . . . ?
O1 Eu1 N1 C2 26.1(4) 2_556 . . . ?
O24 Eu1 N1 C2 -57.9(4) . . . . ?
O3 Eu1 N1 C6 5.9(3) . . . . ?
O20 Eu1 N1 C6 -48.5(3) . . . . ?
O23 Eu1 N1 C6 84.6(3) . . . . ?
O17 Eu1 N1 C6 37.4(4) . . . . ?
O25 Eu1 N1 C6 -91.8(3) . . . . ?
O1 Eu1 N1 C6 -178.3(4) . . . . ?
O1 Eu1 N1 C6 -147.1(3) 2_556 . . . ?
O24 Eu1 N1 C6 128.9(3) . . . . ?
O21 Eu2 N2 C13 -75.8(3) 2_566 . . . ?
O20 Eu2 N2 C13 41.0(4) . . . . ?
O7 Eu2 N2 C13 7.9(3) . . . . ?
O17 Eu2 N2 C13 136.4(3) . . . . ?
O5 Eu2 N2 C13 -179.6(4) . . . . ?
O2 Eu2 N2 C13 94.6(3) 2_556 . . . ?
O21 Eu2 N2 C13 -39.4(4) . . . . ?
O18 Eu2 N2 C13 -143.6(3) . . . . ?
O21 Eu2 N2 C9 95.4(3) 2_566 . . . ?
O20 Eu2 N2 C9 -147.8(3) . . . . ?
O7 Eu2 N2 C9 179.1(4) . . . . ?
O17 Eu2 N2 C9 -52.4(4) . . . . ?
O5 Eu2 N2 C9 -8.4(3) . . . . ?
O2 Eu2 N2 C9 -94.2(3) 2_556 . . . ?
O21 Eu2 N2 C9 131.8(3) . . . . ?
O18 Eu2 N2 C9 27.6(4) . . . . ?
O22 Eu3 N3 C16 137.7(3) . . . . ?
O18 Eu3 N3 C16 -28.3(4) 2_566 . . . ?
O11 Eu3 N3 C16 177.8(3) . . . . ?
O9 Eu3 N3 C16 -5.9(3) . . . . ?
O7 Eu3 N3 C16 -122.5(3) . . . . ?
O14 Eu3 N3 C16 94.7(3) . . . . ?
O13 Eu3 N3 C16 56.5(3) . . . . ?
O8 Eu3 N3 C16 -84.8(3) . . . . ?
O22 Eu3 N3 C20 -30.7(4) . . . . ?
O18 Eu3 N3 C20 163.4(3) 2_566 . . . ?
O11 Eu3 N3 C20 9.5(3) . . . . ?
O9 Eu3 N3 C20 -174.2(3) . . . . ?
O7 Eu3 N3 C20 69.2(3) . . . . ?
O14 Eu3 N3 C20 -73.6(3) . . . . ?
O13 Eu3 N3 C20 -111.9(3) . . . . ?
O8 Eu3 N3 C20 106.9(3) . . . . ?
O19 Eu4 N4 C23 21.9(4) 2_566 . . . ?
O10 Eu4 N4 C23 125.7(3) 2_565 . . . ?
O15 Eu4 N4 C23 -179.8(4) . . . . ?
O13 Eu4 N4 C23 -2.5(3) . . . . ?
O27 Eu4 N4 C23 -139.7(3) . . . . ?
O26 Eu4 N4 C23 76.0(3) . . . . ?
O6 Eu4 N4 C23 -96.4(3) 2_566 . . . ?
O5 Eu4 N4 C23 -63.7(3) 2_566 . . . ?
O19 Eu4 N4 C27 -161.6(3) 2_566 . . . ?
O10 Eu4 N4 C27 -57.9(4) 2_565 . . . ?
O15 Eu4 N4 C27 -3.4(3) . . . . ?
O13 Eu4 N4 C27 174.0(4) . . . . ?
O27 Eu4 N4 C27 36.8(4) . . . . ?
O26 Eu4 N4 C27 -107.5(4) . . . . ?
O6 Eu4 N4 C27 80.0(3) 2_566 . . . ?
O5 Eu4 N4 C27 112.7(3) 2_566 . . . ?
C8 Eu4 N4 C27 95.0(3) 2_566 . . . ?
Eu2 O2 C1 O1 16.0(10) 2_556 . . . ?
Eu2 O2 C1 C2 -167.9(5) 2_556 . . . ?
Eu1 O1 C1 O2 173.6(3) . . . . ?
Eu1 O1 C1 O2 26.6(6) 2_556 . . . ?
Eu1 O1 C1 C2 -2.5(5) . . . . ?
Eu1 O1 C1 C2 -149.5(3) 2_556 . . . ?
C6 N1 C2 C3 -0.4(7) . . . . ?
Eu1 N1 C2 C3 -173.5(3) . . . . ?
C6 N1 C2 C1 179.0(4) . . . . ?
Eu1 N1 C2 C1 5.9(5) . . . . ?
O2 C1 C2 N1 -178.6(4) . . . . ?
O1 C1 C2 N1 -2.2(6) . . . . ?
O2 C1 C2 C3 0.8(7) . . . . ?
O1 C1 C2 C3 177.2(4) . . . . ?
N1 C2 C3 C4 1.5(7) . . . . ?
C1 C2 C3 C4 -177.9(4) . . . . ?
C2 C3 C4 C5 -1.6(7) . . . . ?
C3 C4 C5 C6 0.8(8) . . . . ?
C2 N1 C6 C5 -0.6(7) . . . . ?
Eu1 N1 C6 C5 172.8(4) . . . . ?
C2 N1 C6 C7 -178.9(4) . . . . ?
Eu1 N1 C6 C7 -5.6(5) . . . . ?
C4 C5 C6 N1 0.4(8) . . . . ?
C4 C5 C6 C7 178.6(5) . . . . ?
Eu1 O3 C7 O4 -173.3(4) . . . . ?
Eu1 O3 C7 C6 5.8(6) . . . . ?
N1 C6 C7 O4 179.6(4) . . . . ?
C5 C6 C7 O4 1.3(7) . . . . ?
N1 C6 C7 O3 0.5(6) . . . . ?
C5 C6 C7 O3 -177.9(5) . . . . ?
Eu4 O6 C8 O5 7.5(4) 2_566 . . . ?
Eu4 O6 C8 C9 -172.7(3) 2_566 . . . ?
Eu2 O5 C8 O6 172.3(3) . . . . ?
Eu4 O5 C8 O6 -7.4(4) 2_566 . . . ?
Eu2 O5 C8 C9 -7.5(5) . . . . ?
Eu4 O5 C8 C9 172.8(3) 2_566 . . . ?
Eu2 O5 C8 Eu4 179.7(3) . . . 2_566 ?
C13 N2 C9 C10 -0.6(7) . . . . ?
Eu2 N2 C9 C10 -172.0(4) . . . . ?
C13 N2 C9 C8 179.7(4) . . . . ?
Eu2 N2 C9 C8 8.3(5) . . . . ?
O6 C8 C9 N2 179.3(4) . . . . ?
O5 C8 C9 N2 -0.8(6) . . . . ?
O6 C8 C9 C10 -0.4(7) . . . . ?
O5 C8 C9 C10 179.4(5) . . . . ?
N2 C9 C10 C11 0.8(9) . . . . ?
C8 C9 C10 C11 -179.4(6) . . . . ?
C9 C10 C11 C12 -0.5(11) . . . . ?
C10 C11 C12 C13 0.0(11) . . . . ?
C9 N2 C13 C12 0.0(7) . . . . ?
Eu2 N2 C13 C12 171.4(4) . . . . ?
C9 N2 C13 C14 -178.4(4) . . . . ?
Eu2 N2 C13 C14 -7.0(5) . . . . ?
C11 C12 C13 N2 0.2(9) . . . . ?
C11 C12 C13 C14 178.5(6) . . . . ?
Eu3 O8 C14 O7 10.3(5) . . . . ?
Eu3 O8 C14 C13 -170.2(4) . . . . ?
Eu2 O7 C14 O8 -171.8(3) . . . . ?
Eu3 O7 C14 O8 -10.4(5) . . . . ?
Eu2 O7 C14 C13 8.6(5) . . . . ?
Eu3 O7 C14 C13 170.0(3) . . . . ?
Eu2 O7 C14 Eu3 -161.4(3) . . . . ?
N2 C13 C14 O8 179.8(4) . . . . ?
C12 C13 C14 O8 1.4(8) . . . . ?
N2 C13 C14 O7 -0.6(6) . . . . ?
C12 C13 C14 O7 -179.1(5) . . . . ?
Eu4 O10 C15 O9 -14.0(11) 2_565 . . . ?
Eu4 O10 C15 C16 165.2(6) 2_565 . . . ?
Eu3 O9 C15 O10 178.3(4) . . . . ?
Eu3 O9 C15 C16 -0.9(5) . . . . ?
C20 N3 C16 C17 -0.4(6) . . . . ?
Eu3 N3 C16 C17 -168.8(3) . . . . ?
C20 N3 C16 C15 176.2(4) . . . . ?
Eu3 N3 C16 C15 7.8(5) . . . . ?
O10 C15 C16 N3 176.1(4) . . . . ?
O9 C15 C16 N3 -4.6(6) . . . . ?
O10 C15 C16 C17 -7.3(6) . . . . ?
O9 C15 C16 C17 172.0(4) . . . . ?
N3 C16 C17 C18 1.6(7) . . . . ?
C15 C16 C17 C18 -174.8(4) . . . . ?
C16 C17 C18 C19 -1.7(7) . . . . ?
C17 C18 C19 C20 0.7(7) . . . . ?
C16 N3 C20 C19 -0.7(6) . . . . ?
Eu3 N3 C20 C19 167.7(3) . . . . ?
C16 N3 C20 C21 -178.9(4) . . . . ?
Eu3 N3 C20 C21 -10.5(5) . . . . ?
C18 C19 C20 N3 0.5(7) . . . . ?
C18 C19 C20 C21 178.6(4) . . . . ?
Eu3 O11 C21 O12 -173.7(4) . . . . ?
Eu3 O11 C21 C20 6.1(6) . . . . ?
N3 C20 C21 O12 -177.0(4) . . . . ?
C19 C20 C21 O12 4.8(7) . . . . ?
N3 C20 C21 O11 3.1(6) . . . . ?
C19 C20 C21 O11 -175.1(4) . . . . ?
Eu3 O14 C22 O13 8.5(4) . . . . ?
Eu3 O14 C22 C23 -170.8(4) . . . . ?
Eu4 O13 C22 O14 173.8(3) . . . . ?
Eu3 O13 C22 O14 -8.4(4) . . . . ?
Eu4 O13 C22 C23 -6.9(5) . . . . ?
Eu3 O13 C22 C23 170.9(3) . . . . ?
Eu4 O13 C22 Eu3 -177.9(3) . . . . ?
C27 N4 C23 C24 1.2(7) . . . . ?
Eu4 N4 C23 C24 177.7(4) . . . . ?
C27 N4 C23 C22 -176.1(4) . . . . ?
Eu4 N4 C23 C22 0.4(5) . . . . ?
O14 C22 C23 N4 -176.7(4) . . . . ?
O13 C22 C23 N4 4.0(6) . . . . ?
O14 C22 C23 C24 6.1(7) . . . . ?
O13 C22 C23 C24 -173.2(5) . . . . ?
N4 C23 C24 C25 -1.2(8) . . . . ?
C22 C23 C24 C25 175.8(5) . . . . ?
C23 C24 C25 C26 0.1(9) . . . . ?
C24 C25 C26 C27 0.8(9) . . . . ?
C23 N4 C27 C26 -0.1(7) . . . . ?
Eu4 N4 C27 C26 -176.6(4) . . . . ?
C23 N4 C27 C28 178.7(4) . . . . ?
Eu4 N4 C27 C28 2.2(5) . . . . ?
C25 C26 C27 N4 -0.9(8) . . . . ?
C25 C26 C27 C28 -179.6(5) . . . . ?
Eu4 O15 C28 O16 173.4(3) . . . . ?
Eu4 O15 C28 C27 -5.5(6) . . . . ?
N4 C27 C28 O16 -177.2(4) . . . . ?
C26 C27 C28 O16 1.7(7) . . . . ?
N4 C27 C28 O15 1.8(6) . . . . ?
C26 C27 C28 O15 -179.4(5) . . . . ?
